data_1530182
loop_
_publ_author_name
'Klevtsova, R.F.'
'Antonova, A.A.'
'Glinskaya, L.A.'

_publ_section_title
;
 Crystal structure of Cs2 Hf (Mo O4)3
;
_journal_name_full Kristallografiya
_journal_page_first 161
_journal_page_last 164
_journal_volume 25
_journal_year 1980
_chemical_formula_sum 'Cs2 Hf Mo3 O12'
_chemical_name_systematic 'Cs2 Hf (Mo O4)3'
_space_group_IT_number 9
_symmetry_space_group_name_Hall 'C -2yc'
_symmetry_space_group_name_H-M 'C 1 c 1'
_cell_angle_alpha 90
_cell_angle_beta 105.4
_cell_angle_gamma 90
_cell_formula_units_Z 4
_cell_length_a 19.341
_cell_length_b 6.95
_cell_length_c 10.782
_cell_volume 1397.279
_citation_journal_id_ASTM KRISAJ
_cod_data_source_file Klevtsova_KRISAJ_1980_640.cif
_cod_data_source_block Cs2Hf1Mo3O12
_cod_original_formula_sum 'Cs2 Hf1 Mo3 O12'
_cod_database_code 1530182

loop_
_symmetry_equiv_pos_as_xyz
x,y,z
x,-y,z+1/2
x+1/2,y+1/2,z
x+1/2,-y+1/2,z+1/2

loop_
_atom_site_label
_atom_site_type_symbol
_atom_site_fract_x
_atom_site_fract_y
_atom_site_fract_z
_atom_site_occupancy
_atom_site_U_iso_or_equiv
Mo2 Mo+6 -0.1321 -0.091 0.1844 1 0.0
Hf1 Hf+4 0 0.0007 0 1 0.0
O6 O-2 -0.1748 0.134 0.1394 1 0.0
Cs1 Cs+1 0.3363 0.0171 0.4286 1 0.0
O11 O-2 0.2088 -0.2408 0.3572 1 0.0
O12 O-2 0.1569 0.1325 0.3383 1 0.0
O2 O-2 0.0751 0.5203 0.282 1 0.0
O1 O-2 -0.0726 0.5383 0.2317 1 0.0
Cs2 Cs+1 0.1638 0.5303 0.0646 1 0.0
O5 O-2 -0.0805 -0.1405 0.0625 1 0.0
O4 O-2 0.0136 0.2424 0.3963 1 0.0
O10 O-2 0.0764 -0.1298 0.4265 1 0.0
Mo3 Mo+6 0.1294 -0.0922 0.319 1 0.0
O3 O-2 -0.002 0.247 0.1111 1 0.0
O8 O-2 -0.0785 -0.1076 0.3471 1 0.0
Mo1 Mo+6 -0.0019 0.3865 0.2505 1 0.0
O7 O-2 -0.2021 -0.2452 0.1589 1 0.0
O9 O-2 0.084 -0.1052 0.1489 1 0.0
